data_4512239
loop_
_publ_author_name
'Li, Bo'
'Dong, Ming-Ming'
'Fan, Hui-Tao'
'Feng, Chao-Qiang'
'Zang, Shuang-Quan'
'Wang, Li-Ya'

_publ_section_title
;
 Halogen&#x00B7;&#x00B7;&#x00B7;Halogen Interactions in the Assembly of
 High-Dimensional Supramolecular Coordination Polymers Based on
 3,5-Diiodobenzoic Acid
;
_journal_issue 12
_journal_name_full 'Crystal Growth &amp; Design'
_journal_page_first 6325
_journal_paper_doi 10.1021/cg501073e
_journal_volume 14
_journal_year 2014
_chemical_formula_moiety 'C52 H26 Co3 I12 N2 O12'
_chemical_formula_sum 'C52 H26 Co3 I12 N2 O12'
_chemical_formula_weight 2570.34
_chemical_name_systematic
; 
 ? 
;
_space_group_IT_number 2
_symmetry_cell_setting triclinic
_symmetry_space_group_name_Hall '-P 1'
_symmetry_space_group_name_H-M 'P -1'
_atom_sites_solution_hydrogens geom
_atom_sites_solution_primary direct
_atom_sites_solution_secondary difmap
_audit_creation_method SHELXL-97
_cell_angle_alpha 68.773(5)
_cell_angle_beta 81.465(4)
_cell_angle_gamma 89.139(4)
_cell_formula_units_Z 1
_cell_length_a 8.8418(4)
_cell_length_b 12.4503(7)
_cell_length_c 15.9648(7)
_cell_measurement_reflns_used 4105
_cell_measurement_temperature 293(2)
_cell_measurement_theta_max 29.1729
_cell_measurement_theta_min 2.8832
_cell_volume 1618.65(15)
_computing_cell_refinement 'APEX 2'
_computing_data_collection 'APEX 2(Bruker, 2009)'
_computing_data_reduction 'SAINT(Bruker, 2009)'
_computing_molecular_graphics 'SHELXTL(Bruker, 2009)'
_computing_publication_material SHELXTL
_computing_structure_refinement 'SHELXL-97 (Sheldrick, 1997)'
_computing_structure_solution 'SHELXS-97 (Sheldrick, 1990)'
_diffrn_ambient_temperature 293(2)
_diffrn_measured_fraction_theta_full 0.998
_diffrn_measured_fraction_theta_max 0.998
_diffrn_measurement_device_type 'Bruker Smart APEX II CCD area detector'
_diffrn_measurement_method 'phi and omega scans'
_diffrn_radiation_monochromator graphite
_diffrn_radiation_source 'fine-focus sealed tube'
_diffrn_radiation_type MoK\a
_diffrn_radiation_wavelength 0.71073
_diffrn_reflns_av_R_equivalents 0.0271
_diffrn_reflns_av_sigmaI/netI 0.0414
_diffrn_reflns_limit_h_max 10
_diffrn_reflns_limit_h_min -10
_diffrn_reflns_limit_k_max 14
_diffrn_reflns_limit_k_min -14
_diffrn_reflns_limit_l_max 18
_diffrn_reflns_limit_l_min -18
_diffrn_reflns_number 12047
_diffrn_reflns_theta_full 25.00
_diffrn_reflns_theta_max 25.00
_diffrn_reflns_theta_min 2.89
_exptl_absorpt_coefficient_mu 6.538
_exptl_absorpt_correction_T_max 0.3697
_exptl_absorpt_correction_T_min 0.3405
_exptl_absorpt_correction_type multi-scan
_exptl_absorpt_process_details 'SADABS(Bruker, 2009)'
_exptl_crystal_colour purple
_exptl_crystal_density_diffrn 2.637
_exptl_crystal_density_method 'not measured'
_exptl_crystal_description block
_exptl_crystal_F_000 1165
_exptl_crystal_size_max 0.21
_exptl_crystal_size_mid 0.20
_exptl_crystal_size_min 0.19
_refine_diff_density_max 2.628
_refine_diff_density_min -2.675
_refine_diff_density_rms 0.162
_refine_ls_extinction_coef 0.00037(9)
_refine_ls_extinction_expression Fc^*^=kFc[1+0.001xFc^2^\l^3^/sin(2\q)]^-1/4^
_refine_ls_extinction_method SHELXL
_refine_ls_goodness_of_fit_ref 1.040
_refine_ls_hydrogen_treatment constr
_refine_ls_matrix_type full
_refine_ls_number_parameters 350
_refine_ls_number_reflns 5699
_refine_ls_number_restraints 2
_refine_ls_restrained_S_all 1.043
_refine_ls_R_factor_all 0.0718
_refine_ls_R_factor_gt 0.0568
_refine_ls_shift/su_max 0.000
_refine_ls_shift/su_mean 0.000
_refine_ls_structure_factor_coef Fsqd
_refine_ls_weighting_details 'calc w=1/[\s^2^(Fo^2^)+(0.0329P)^2^+18.2729P] where P=(Fo^2^+2Fc^2^)/3'
_refine_ls_weighting_scheme calc
_refine_ls_wR_factor_gt 0.1142
_refine_ls_wR_factor_ref 0.1214
_reflns_number_gt 4561
_reflns_number_total 5699
_reflns_threshold_expression >2sigma(I)
_cod_data_source_file cg501073e_si_002.cif
_cod_data_source_block 6
_cod_depositor_comments 'Adding full bibliography for 4512233--4512241.cif.'
_cod_original_cell_volume 1618.65(14)
_cod_database_code 4512239

loop_
_symmetry_equiv_pos_as_xyz
'x, y, z'
'-x, -y, -z'

loop_
_atom_site_label
_atom_site_type_symbol
_atom_site_fract_x
_atom_site_fract_y
_atom_site_fract_z
_atom_site_U_iso_or_equiv
_atom_site_adp_type
_atom_site_occupancy
_atom_site_symmetry_multiplicity
_atom_site_calc_flag
_atom_site_refinement_flags
Co1 Co 0.66857(12) 0.09546(10) -0.07156(7) 0.0260(3) Uani 1 1 d .
Co2 Co 1.0000 0.0000 0.0000 0.0240(3) Uani 1 2 d S
N1 N 0.6035(8) 0.2428(6) -0.0400(5) 0.0308(16) Uani 1 1 d .
O1 O 0.7965(6) 0.1933(5) -0.1896(3) 0.0260(3) Uani 1 1 d U
O2 O 0.9974(6) 0.1408(4) -0.1175(3) 0.0240(3) Uani 1 1 d .
O3 O 0.7576(6) 0.0344(5) 0.0503(3) 0.0277(12) Uani 1 1 d .
O4 O 0.5464(7) -0.0757(6) 0.0947(4) 0.0391(15) Uani 1 1 d .
O5 O 1.0682(7) 0.1147(5) 0.0548(4) 0.0374(15) Uani 1 1 d .
O6 O 1.2900(7) 0.0474(6) 0.1006(5) 0.0429(16) Uani 1 1 d .
I1 I 1.04226(13) 0.36234(11) -0.56299(5) 0.0976(4) Uani 1 1 d .
I2 I 1.50504(11) 0.40831(9) -0.33673(6) 0.0829(3) Uani 1 1 d .
I3 I 0.33556(9) -0.16343(10) 0.46086(5) 0.0785(3) Uani 1 1 d .
I4 I 0.97016(9) 0.04813(9) 0.36147(5) 0.0750(3) Uani 1 1 d .
I5 I 0.96595(11) 0.51031(8) 0.14750(8) 0.0873(4) Uani 1 1 d .
I6 I 1.50236(12) 0.26335(8) 0.30271(8) 0.0919(4) Uani 1 1 d .
C1 C 0.9358(10) 0.1922(8) -0.1857(6) 0.0325(18) Uani 1 1 d U
C2 C 1.0427(11) 0.2582(7) -0.2724(6) 0.035(2) Uani 1 1 d .
C3 C 0.9987(11) 0.2801(8) -0.3576(6) 0.042(2) Uani 1 1 d .
H3 H 0.9007 0.2589 -0.3621 0.050 Uiso 1 1 calc R
C4 C 1.1030(13) 0.3333(9) -0.4347(6) 0.051(3) Uani 1 1 d .
C5 C 1.2477(13) 0.3691(9) -0.4296(7) 0.055(3) Uani 1 1 d .
H5 H 1.3172 0.4046 -0.4822 0.066 Uiso 1 1 calc R
C6 C 1.2871(12) 0.3512(8) -0.3452(7) 0.045(2) Uani 1 1 d .
C7 C 1.1876(11) 0.2938(8) -0.2669(6) 0.038(2) Uani 1 1 d .
H7 H 1.2174 0.2790 -0.2104 0.046 Uiso 1 1 calc R
C8 C 0.6533(9) -0.0267(6) 0.1120(5) 0.0229(17) Uani 1 1 d .
C9 C 0.6532(10) -0.0362(7) 0.2089(5) 0.0299(18) Uani 1 1 d .
C10 C 0.5256(10) -0.0844(8) 0.2737(6) 0.034(2) Uani 1 1 d .
H10 H 0.4401 -0.1108 0.2581 0.040 Uiso 1 1 calc R
C11 C 0.5290(10) -0.0923(8) 0.3615(6) 0.038(2) Uani 1 1 d .
C12 C 0.6553(10) -0.0570(9) 0.3879(6) 0.043(2) Uani 1 1 d .
H12 H 0.6566 -0.0667 0.4483 0.051 Uiso 1 1 calc R
C13 C 0.7789(10) -0.0073(8) 0.3224(6) 0.037(2) Uani 1 1 d .
C14 C 0.7810(10) 0.0054(7) 0.2323(6) 0.0320(19) Uani 1 1 d .
H14 H 0.8649 0.0406 0.1885 0.038 Uiso 1 1 calc R
C15 C 1.1871(10) 0.1163(7) 0.0916(5) 0.0296(19) Uani 1 1 d D
C16 C 1.2000(9) 0.2079(7) 0.1306(5) 0.0274(18) Uani 1 1 d D
C17 C 1.0996(10) 0.2959(8) 0.1205(6) 0.036(2) Uani 1 1 d .
H17 H 1.0198 0.3011 0.0874 0.043 Uiso 1 1 calc R
C18 C 1.1179(10) 0.3764(8) 0.1596(7) 0.039(2) Uani 1 1 d .
C19 C 1.2355(11) 0.3711(8) 0.2090(6) 0.040(2) Uani 1 1 d .
H19 H 1.2494 0.4271 0.2333 0.048 Uiso 1 1 calc R
C20 C 1.3311(11) 0.2805(8) 0.2212(6) 0.041(2) Uani 1 1 d .
C21 C 1.3177(10) 0.2005(7) 0.1812(6) 0.0327(19) Uani 1 1 d .
H21 H 1.3868 0.1420 0.1880 0.039 Uiso 1 1 calc R
C22 C 0.6787(12) 0.2844(9) 0.0085(8) 0.051(3) Uani 1 1 d .
H22 H 0.7620 0.2446 0.0320 0.062 Uiso 1 1 calc R
C23 C 0.6417(12) 0.3826(8) 0.0261(8) 0.052(3) Uani 1 1 d .
H23 H 0.6975 0.4057 0.0621 0.063 Uiso 1 1 calc R
C24 C 0.5224(11) 0.4467(8) -0.0092(7) 0.0393(15) Uani 1 1 d .
C25 C 0.4434(11) 0.4059(8) -0.0598(6) 0.0393(15) Uani 1 1 d .
H25 H 0.3610 0.4453 -0.0849 0.047 Uiso 1 1 calc R
C26 C 0.4876(12) 0.3046(8) -0.0734(7) 0.049(3) Uani 1 1 d .
H26 H 0.4324 0.2787 -0.1082 0.058 Uiso 1 1 calc R

loop_
_atom_site_aniso_label
_atom_site_aniso_U_11
_atom_site_aniso_U_22
_atom_site_aniso_U_33
_atom_site_aniso_U_23
_atom_site_aniso_U_13
_atom_site_aniso_U_12
Co1 0.0267(6) 0.0314(6) 0.0238(5) -0.0136(5) -0.0063(4) 0.0029(4)
Co2 0.0288(8) 0.0254(8) 0.0199(7) -0.0100(6) -0.0062(6) -0.0001(6)
N1 0.033(4) 0.032(4) 0.031(4) -0.014(3) -0.010(3) 0.005(3)
O1 0.0267(6) 0.0314(6) 0.0238(5) -0.0136(5) -0.0063(4) 0.0029(4)
O2 0.0288(8) 0.0254(8) 0.0199(7) -0.0100(6) -0.0062(6) -0.0001(6)
O3 0.034(3) 0.030(3) 0.020(3) -0.010(2) -0.003(2) 0.000(3)
O4 0.025(3) 0.066(4) 0.039(3) -0.033(3) -0.010(3) 0.002(3)
O5 0.037(4) 0.041(4) 0.048(4) -0.030(3) -0.012(3) 0.001(3)
O6 0.045(4) 0.046(4) 0.057(4) -0.038(3) -0.020(3) 0.014(3)
I1 0.1043(8) 0.1445(10) 0.0274(4) -0.0125(5) -0.0029(4) -0.0377(7)
I2 0.0713(6) 0.1011(7) 0.0711(6) -0.0289(5) 0.0033(4) -0.0445(5)
I3 0.0457(4) 0.1525(9) 0.0318(4) -0.0300(5) 0.0047(3) -0.0244(5)
I4 0.0515(5) 0.1404(9) 0.0436(4) -0.0444(5) -0.0076(3) -0.0295(5)
I5 0.0719(6) 0.0827(6) 0.1546(10) -0.0864(7) -0.0551(6) 0.0454(5)
I6 0.1092(8) 0.0874(7) 0.1320(9) -0.0747(7) -0.0945(7) 0.0429(6)
C1 0.0275(18) 0.037(5) 0.038(5) -0.019(4) -0.006(4) 0.000(4)
C2 0.042(5) 0.027(5) 0.033(5) -0.011(4) 0.002(4) 0.002(4)
C3 0.036(5) 0.052(6) 0.032(5) -0.009(4) -0.004(4) 0.002(4)
C4 0.064(7) 0.059(7) 0.024(5) -0.009(5) -0.004(5) -0.007(5)
C5 0.063(7) 0.059(7) 0.031(5) -0.010(5) 0.012(5) -0.015(6)
C6 0.048(6) 0.039(6) 0.044(6) -0.013(5) 0.002(5) -0.011(5)
C7 0.047(6) 0.036(5) 0.031(5) -0.014(4) -0.002(4) 0.002(4)
C8 0.027(4) 0.020(4) 0.026(4) -0.014(3) -0.008(3) 0.015(3)
C9 0.035(5) 0.033(5) 0.025(4) -0.011(4) -0.012(4) 0.007(4)
C10 0.028(5) 0.047(6) 0.030(5) -0.017(4) -0.008(4) 0.001(4)
C11 0.028(5) 0.055(6) 0.029(5) -0.013(4) 0.001(4) 0.002(4)
C12 0.035(5) 0.068(7) 0.029(5) -0.021(5) -0.005(4) -0.001(5)
C13 0.036(5) 0.054(6) 0.031(5) -0.023(4) -0.013(4) 0.001(4)
C14 0.037(5) 0.035(5) 0.026(4) -0.013(4) -0.004(4) 0.002(4)
C15 0.034(5) 0.032(5) 0.027(4) -0.016(4) -0.005(4) -0.001(4)
C16 0.028(4) 0.029(5) 0.028(4) -0.013(4) -0.007(3) 0.001(3)
C17 0.032(5) 0.040(5) 0.042(5) -0.019(4) -0.012(4) 0.004(4)
C18 0.036(5) 0.043(6) 0.052(6) -0.032(5) -0.008(4) 0.007(4)
C19 0.054(6) 0.037(5) 0.039(5) -0.024(4) -0.014(4) 0.003(4)
C20 0.051(6) 0.040(5) 0.038(5) -0.016(4) -0.019(4) -0.003(4)
C21 0.038(5) 0.027(5) 0.036(5) -0.013(4) -0.009(4) 0.006(4)
C22 0.047(6) 0.044(6) 0.085(8) -0.041(6) -0.037(6) 0.022(5)
C23 0.051(6) 0.042(6) 0.090(8) -0.044(6) -0.043(6) 0.020(5)
C24 0.040(4) 0.035(4) 0.052(4) -0.022(3) -0.022(3) 0.015(3)
C25 0.040(4) 0.035(4) 0.052(4) -0.022(3) -0.022(3) 0.015(3)
C26 0.066(7) 0.043(6) 0.061(7) -0.037(5) -0.039(6) 0.023(5)

loop_
_atom_type_symbol
_atom_type_description
_atom_type_scat_dispersion_real
_atom_type_scat_dispersion_imag
_atom_type_scat_source
C C 0.0033 0.0016 'International Tables Vol C Tables 4.2.6.8 and 6.1.1.4'
H H 0.0000 0.0000 'International Tables Vol C Tables 4.2.6.8 and 6.1.1.4'
N N 0.0061 0.0033 'International Tables Vol C Tables 4.2.6.8 and 6.1.1.4'
O O 0.0106 0.0060 'International Tables Vol C Tables 4.2.6.8 and 6.1.1.4'
Co Co 0.3494 0.9721 'International Tables Vol C Tables 4.2.6.8 and 6.1.1.4'
I I -0.4742 1.8119 'International Tables Vol C Tables 4.2.6.8 and 6.1.1.4'

loop_
_geom_angle_atom_site_label_1
_geom_angle_atom_site_label_2
_geom_angle_atom_site_label_3
_geom_angle
_geom_angle_site_symmetry_1
_geom_angle_site_symmetry_3
O6 Co1 O1 91.1(3) 2_755 .
O6 Co1 O4 85.0(3) 2_755 2_655
O1 Co1 O4 108.9(2) . 2_655
O6 Co1 O3 94.9(2) 2_755 .
O1 Co1 O3 121.9(2) . .
O4 Co1 O3 129.3(2) 2_655 .
O6 Co1 N1 174.8(3) 2_755 .
O1 Co1 N1 91.7(2) . .
O4 Co1 N1 89.9(3) 2_655 .
O3 Co1 N1 87.3(2) . .
O2 Co2 O2 180.0(4) . 2_755
O2 Co2 O5 86.2(2) . .
O2 Co2 O5 93.8(2) 2_755 .
O2 Co2 O5 93.8(2) . 2_755
O2 Co2 O5 86.2(2) 2_755 2_755
O5 Co2 O5 180.0(2) . 2_755
O2 Co2 O3 89.4(2) . .
O2 Co2 O3 90.6(2) 2_755 .
O5 Co2 O3 86.0(2) . .
O5 Co2 O3 94.0(2) 2_755 .
O2 Co2 O3 90.6(2) . 2_755
O2 Co2 O3 89.4(2) 2_755 2_755
O5 Co2 O3 94.0(2) . 2_755
O5 Co2 O3 86.0(2) 2_755 2_755
O3 Co2 O3 180.0(3) . 2_755
C22 N1 C26 115.1(8) . .
C22 N1 Co1 123.7(6) . .
C26 N1 Co1 121.0(6) . .
C1 O1 Co1 113.2(5) . .
C1 O2 Co2 148.9(5) . .
C8 O3 Co1 107.9(5) . .
C8 O3 Co2 133.2(5) . .
Co1 O3 Co2 100.5(2) . .
C8 O4 Co1 155.8(6) . 2_655
C15 O5 Co2 130.0(5) . .
C15 O6 Co1 135.5(5) . 2_755
O1 C1 O2 126.4(8) . .
O1 C1 C2 117.3(8) . .
O2 C1 C2 116.3(7) . .
C7 C2 C3 119.9(8) . .
C7 C2 C1 119.3(8) . .
C3 C2 C1 120.8(8) . .
C4 C3 C2 118.9(9) . .
C4 C3 H3 120.5 . .
C2 C3 H3 120.5 . .
C3 C4 C5 121.4(9) . .
C3 C4 I1 119.7(8) . .
C5 C4 I1 118.9(7) . .
C6 C5 C4 118.9(9) . .
C6 C5 H5 120.5 . .
C4 C5 H5 120.5 . .
C5 C6 C7 120.9(9) . .
C5 C6 I2 119.3(7) . .
C7 C6 I2 119.8(7) . .
C6 C7 C2 119.8(9) . .
C6 C7 H7 120.1 . .
C2 C7 H7 120.1 . .
O4 C8 O3 122.0(7) . .
O4 C8 C9 118.6(7) . .
O3 C8 C9 119.3(7) . .
C10 C9 C14 120.8(7) . .
C10 C9 C8 119.6(7) . .
C14 C9 C8 119.6(7) . .
C11 C10 C9 118.3(8) . .
C11 C10 H10 120.9 . .
C9 C10 H10 120.9 . .
C10 C11 C12 122.6(8) . .
C10 C11 I3 119.0(7) . .
C12 C11 I3 118.4(6) . .
C13 C12 C11 118.1(8) . .
C13 C12 H12 120.9 . .
C11 C12 H12 120.9 . .
C12 C13 C14 121.9(8) . .
C12 C13 I4 118.4(6) . .
C14 C13 I4 119.6(7) . .
C13 C14 C9 118.2(8) . .
C13 C14 H14 120.9 . .
C9 C14 H14 120.9 . .
O6 C15 O5 126.2(7) . .
O6 C15 C16 116.5(7) . .
O5 C15 C16 117.3(7) . .
C17 C16 C21 119.4(7) . .
C17 C16 C15 123.2(7) . .
C21 C16 C15 117.3(7) . .
C16 C17 C18 119.8(8) . .
C16 C17 H17 120.1 . .
C18 C17 H17 120.1 . .
C17 C18 C19 121.4(9) . .
C17 C18 I5 121.1(7) . .
C19 C18 I5 117.5(6) . .
C20 C19 C18 118.0(8) . .
C20 C19 H19 121.0 . .
C18 C19 H19 121.0 . .
C19 C20 C21 121.8(9) . .
C19 C20 I6 119.2(6) . .
C21 C20 I6 119.1(7) . .
C20 C21 C16 119.5(8) . .
C20 C21 H21 120.2 . .
C16 C21 H21 120.2 . .
N1 C22 C23 124.3(9) . .
N1 C22 H22 117.8 . .
C23 C22 H22 117.8 . .
C22 C23 C24 120.3(9) . .
C22 C23 H23 119.9 . .
C24 C23 H23 119.9 . .
C25 C24 C23 116.6(8) . .
C25 C24 C24 121.5(10) . 2_665
C23 C24 C24 121.9(10) . 2_665
C24 C25 C26 119.3(8) . .
C24 C25 H25 120.3 . .
C26 C25 H25 120.3 . .
N1 C26 C25 124.4(8) . .
N1 C26 H26 117.8 . .
C25 C26 H26 117.8 . .

loop_
_geom_bond_atom_site_label_1
_geom_bond_atom_site_label_2
_geom_bond_distance
_geom_bond_site_symmetry_2
Co1 O6 2.010(6) 2_755
Co1 O1 2.015(5) .
Co1 O4 2.025(6) 2_655
Co1 O3 2.085(5) .
Co1 N1 2.121(7) .
Co2 O2 2.055(5) .
Co2 O2 2.055(5) 2_755
Co2 O5 2.063(5) .
Co2 O5 2.063(5) 2_755
Co2 O3 2.266(6) .
Co2 O3 2.266(6) 2_755
N1 C22 1.328(11) .
N1 C26 1.330(11) .
O1 C1 1.243(10) .
O2 C1 1.246(10) .
O3 C8 1.268(9) .
O4 C8 1.248(9) .
O4 Co1 2.025(6) 2_655
O5 C15 1.282(10) .
O6 C15 1.229(10) .
O6 Co1 2.010(6) 2_755
I1 C4 2.098(9) .
I2 C6 2.104(10) .
I3 C11 2.109(9) .
I4 C13 2.094(8) .
I5 C18 2.097(9) .
I6 C20 2.099(9) .
C1 C2 1.515(12) .
C2 C7 1.387(13) .
C2 C3 1.401(12) .
C3 C4 1.376(13) .
C3 H3 0.9300 .
C4 C5 1.384(15) .
C5 C6 1.380(14) .
C5 H5 0.9300 .
C6 C7 1.376(13) .
C7 H7 0.9300 .
C8 C9 1.508(10) .
C9 C10 1.388(12) .
C9 C14 1.402(12) .
C10 C11 1.374(12) .
C10 H10 0.9300 .
C11 C12 1.381(13) .
C12 C13 1.372(13) .
C12 H12 0.9300 .
C13 C14 1.387(11) .
C14 H14 0.9300 .
C15 C16 1.496(10) .
C16 C17 1.378(12) .
C16 C21 1.392(11) .
C17 C18 1.382(12) .
C17 H17 0.9300 .
C18 C19 1.383(13) .
C19 C20 1.373(13) .
C19 H19 0.9300 .
C20 C21 1.378(12) .
C21 H21 0.9300 .
C22 C23 1.375(13) .
C22 H22 0.9300 .
C23 C24 1.376(13) .
C23 H23 0.9300 .
C24 C25 1.369(12) .
C24 C24 1.496(17) 2_665
C25 C26 1.396(12) .
C25 H25 0.9300 .
C26 H26 0.9300 .

loop_
_geom_torsion_atom_site_label_1
_geom_torsion_atom_site_label_2
_geom_torsion_atom_site_label_3
_geom_torsion_atom_site_label_4
_geom_torsion
_geom_torsion_site_symmetry_1
_geom_torsion_site_symmetry_4
O1 Co1 N1 C22 -92.0(8) . .
O4 Co1 N1 C22 159.2(8) 2_655 .
O3 Co1 N1 C22 29.9(8) . .
O1 Co1 N1 C26 83.6(8) . .
O4 Co1 N1 C26 -25.3(8) 2_655 .
O3 Co1 N1 C26 -154.6(8) . .
O6 Co1 O1 C1 -82.1(6) 2_755 .
O4 Co1 O1 C1 -167.2(5) 2_655 .
O3 Co1 O1 C1 14.3(6) . .
N1 Co1 O1 C1 102.3(6) . .
O5 Co2 O2 C1 -142.2(11) . .
O5 Co2 O2 C1 37.8(11) 2_755 .
O3 Co2 O2 C1 -56.1(10) . .
O3 Co2 O2 C1 123.9(10) 2_755 .
O6 Co1 O3 C8 -83.9(5) 2_755 .
O1 Co1 O3 C8 -178.2(4) . .
O4 Co1 O3 C8 3.7(6) 2_655 .
N1 Co1 O3 C8 91.4(5) . .
O6 Co1 O3 Co2 58.5(3) 2_755 .
O1 Co1 O3 Co2 -35.8(3) . .
O4 Co1 O3 Co2 146.1(3) 2_655 .
N1 Co1 O3 Co2 -126.2(3) . .
O2 Co2 O3 C8 162.3(6) . .
O2 Co2 O3 C8 -17.7(6) 2_755 .
O5 Co2 O3 C8 -111.4(7) . .
O5 Co2 O3 C8 68.6(7) 2_755 .
O2 Co2 O3 Co1 35.1(2) . .
O2 Co2 O3 Co1 -144.9(2) 2_755 .
O5 Co2 O3 Co1 121.4(3) . .
O5 Co2 O3 Co1 -58.6(3) 2_755 .
O2 Co2 O5 C15 -123.4(7) . .
O2 Co2 O5 C15 56.6(7) 2_755 .
O3 Co2 O5 C15 146.9(7) . .
O3 Co2 O5 C15 -33.1(7) 2_755 .
Co1 O1 C1 O2 -2.2(11) . .
Co1 O1 C1 C2 176.9(5) . .
Co2 O2 C1 O1 35.4(16) . .
Co2 O2 C1 C2 -143.8(8) . .
O1 C1 C2 C7 157.7(8) . .
O2 C1 C2 C7 -23.0(12) . .
O1 C1 C2 C3 -24.5(12) . .
O2 C1 C2 C3 154.8(8) . .
C7 C2 C3 C4 2.2(14) . .
C1 C2 C3 C4 -175.6(9) . .
C2 C3 C4 C5 -2.3(16) . .
C2 C3 C4 I1 178.1(7) . .
C3 C4 C5 C6 -0.4(17) . .
I1 C4 C5 C6 179.3(8) . .
C4 C5 C6 C7 3.1(17) . .
C4 C5 C6 I2 -178.7(8) . .
C5 C6 C7 C2 -3.2(15) . .
I2 C6 C7 C2 178.7(7) . .
C3 C2 C7 C6 0.5(14) . .
C1 C2 C7 C6 178.3(8) . .
Co1 O4 C8 O3 -99.4(14) 2_655 .
Co1 O4 C8 C9 77.5(16) 2_655 .
Co1 O3 C8 O4 25.3(9) . .
Co2 O3 C8 O4 -99.4(8) . .
Co1 O3 C8 C9 -151.6(6) . .
Co2 O3 C8 C9 83.8(8) . .
O4 C8 C9 C10 -8.9(11) . .
O3 C8 C9 C10 168.1(8) . .
O4 C8 C9 C14 172.0(8) . .
O3 C8 C9 C14 -11.0(11) . .
C14 C9 C10 C11 -1.1(13) . .
C8 C9 C10 C11 179.8(8) . .
C9 C10 C11 C12 -1.8(15) . .
C9 C10 C11 I3 179.3(7) . .
C10 C11 C12 C13 3.2(16) . .
I3 C11 C12 C13 -177.9(7) . .
C11 C12 C13 C14 -1.6(15) . .
C11 C12 C13 I4 179.3(7) . .
C12 C13 C14 C9 -1.2(14) . .
I4 C13 C14 C9 177.8(6) . .
C10 C9 C14 C13 2.6(13) . .
C8 C9 C14 C13 -178.3(8) . .
Co1 O6 C15 O5 -2.1(15) 2_755 .
Co1 O6 C15 C16 175.6(6) 2_755 .
Co2 O5 C15 O6 1.3(13) . .
Co2 O5 C15 C16 -176.4(5) . .
O6 C15 C16 C17 175.4(8) . .
O5 C15 C16 C17 -6.8(12) . .
O6 C15 C16 C21 -6.3(12) . .
O5 C15 C16 C21 171.5(8) . .
C21 C16 C17 C18 0.8(13) . .
C15 C16 C17 C18 179.1(8) . .
C16 C17 C18 C19 0.1(15) . .
C16 C17 C18 I5 -179.1(7) . .
C17 C18 C19 C20 -2.4(15) . .
I5 C18 C19 C20 176.9(7) . .
C18 C19 C20 C21 3.9(15) . .
C18 C19 C20 I6 -176.1(7) . .
C19 C20 C21 C16 -3.1(14) . .
I6 C20 C21 C16 177.0(6) . .
C17 C16 C21 C20 0.6(13) . .
C15 C16 C21 C20 -177.7(8) . .
C26 N1 C22 C23 1.3(16) . .
Co1 N1 C22 C23 177.1(9) . .
N1 C22 C23 C24 -1.9(19) . .
C22 C23 C24 C25 1.5(17) . .
C22 C23 C24 C24 179.4(12) . 2_665
C23 C24 C25 C26 -0.7(15) . .
C24 C24 C25 C26 -178.6(12) 2_665 .
C22 N1 C26 C25 -0.5(16) . .
Co1 N1 C26 C25 -176.4(8) . .
C24 C25 C26 N1 0.2(17) . .
